data_7124412
loop_
_publ_author_name
'Aguilar-Granda, Andr\'es'
'Colin-Molina, Abraham'
'Jellen, Marcus'
'Nu\~nez-Pineda, Alejandra'
'Cifuentes Quintal, Miguel Eduardo'
'Toscano, Rub\'en A.'
'Merino, Gabriel'
'Rodr\'iguez-Molina, Braulio'

_publ_section_title
;
 Triggering the Dynamics of a Carbazole-p-[phenylene-diethynyl]-xylene
 Rotor through a Mechanically Induced Phase Transition
;
_journal_name_full 'Chemical Communications'
_journal_paper_doi 10.1039/C9CC05672F
_journal_year 2019
_chemical_formula_moiety C54H37ClN2
_chemical_formula_sum 'C54 H37 Cl N2'
_chemical_formula_weight 749.30
_space_group_crystal_system triclinic
_space_group_IT_number 2
_space_group_name_Hall '-P 1'
_space_group_name_H-M_alt 'P -1'
_symmetry_space_group_name_Hall '-P 1'
_symmetry_space_group_name_H-M 'P -1'
_atom_sites_solution_hydrogens geom
_audit_creation_method SHELXL-2016/6
_audit_update_record
;
2019-07-13 deposited with the CCDC.    2019-10-30 downloaded from the CCDC.
;
_cell_angle_alpha 114.8020(10)
_cell_angle_beta 90.263(2)
_cell_angle_gamma 101.034(2)
_cell_formula_units_Z 1
_cell_length_a 5.44130(10)
_cell_length_b 14.0103(3)
_cell_length_c 15.0265(3)
_cell_measurement_reflns_used 2000
_cell_measurement_temperature 298(2)
_cell_measurement_theta_max 0.947
_cell_measurement_theta_min 0.792
_cell_volume 1016.01(4)
_computing_structure_refinement 'SHELXL-2016/6 (Sheldrick, 2016)'
_computing_structure_solution 'SHELXT 2014/4 (Sheldrick, 2014)'
_diffrn_ambient_temperature 298(2)
_diffrn_measured_fraction_theta_full 0.992
_diffrn_measured_fraction_theta_max 0.990
_diffrn_measurement_device_type 'Bruker APEX2 CCD area detector'
_diffrn_radiation_type CuK\a
_diffrn_radiation_wavelength 1.54178
_diffrn_reflns_av_R_equivalents 0.0318
_diffrn_reflns_av_unetI/netI 0.0413
_diffrn_reflns_Laue_measured_fraction_full 0.992
_diffrn_reflns_Laue_measured_fraction_max 0.990
_diffrn_reflns_limit_h_max 4
_diffrn_reflns_limit_h_min -6
_diffrn_reflns_limit_k_max 17
_diffrn_reflns_limit_k_min -16
_diffrn_reflns_limit_l_max 18
_diffrn_reflns_limit_l_min -18
_diffrn_reflns_number 8766
_diffrn_reflns_point_group_measured_fraction_full 0.992
_diffrn_reflns_point_group_measured_fraction_max 0.990
_diffrn_reflns_theta_full 67.679
_diffrn_reflns_theta_max 70.065
_diffrn_reflns_theta_min 3.255
_exptl_absorpt_coefficient_mu 1.128
_exptl_crystal_colour yellow
_exptl_crystal_density_diffrn 1.225
_exptl_crystal_description prism
_exptl_crystal_F_000 392
_exptl_crystal_recrystallization_method 'Re-crystallisation from solvent: chlorobenzene'
_exptl_crystal_size_max 0.288
_exptl_crystal_size_mid 0.172
_exptl_crystal_size_min 0.046
_refine_diff_density_max 0.149
_refine_diff_density_min -0.138
_refine_diff_density_rms 0.031
_refine_ls_extinction_coef 0.0025(8)
_refine_ls_extinction_expression Fc^*^=kFc[1+0.001xFc^2^\l^3^/sin(2\q)]^-1/4^
_refine_ls_extinction_method 'SHELXL-2016/6 (Sheldrick 2016)'
_refine_ls_goodness_of_fit_ref 1.049
_refine_ls_hydrogen_treatment constr
_refine_ls_matrix_type full
_refine_ls_number_parameters 354
_refine_ls_number_reflns 3835
_refine_ls_number_restraints 244
_refine_ls_restrained_S_all 1.020
_refine_ls_R_factor_all 0.1143
_refine_ls_R_factor_gt 0.0626
_refine_ls_shift/su_max 0.000
_refine_ls_shift/su_mean 0.000
_refine_ls_structure_factor_coef Fsqd
_refine_ls_weighting_details 'w=1/[\s^2^(Fo^2^)+(0.0916P)^2^+0.0226P] where P=(Fo^2^+2Fc^2^)/3'
_refine_ls_weighting_scheme calc
_refine_ls_wR_factor_gt 0.1607
_refine_ls_wR_factor_ref 0.1949
_reflns_Friedel_coverage 0.000
_reflns_number_gt 2000
_reflns_number_total 3835
_reflns_threshold_expression 'I > 2\s(I)'
_cod_data_source_file c9cc05672f5.cif
_cod_data_source_block 2-Cl_Benzene
_cod_database_code 7124412
_shelx_shelxl_version_number 2016/6
_shelx_space_group_comment
;
The symmetry employed for this shelxl refinement is uniquely defined
by the following loop, which should always be used as a source of
symmetry information in preference to the above space-group names.
They are only intended as comments.
;
_shelx_estimated_absorpt_t_min 0.737
_shelx_estimated_absorpt_t_max 0.950

loop_
_space_group_symop_operation_xyz
'x, y, z'
'-x, -y, -z'

loop_
_atom_site_label
_atom_site_type_symbol
_atom_site_fract_x
_atom_site_fract_y
_atom_site_fract_z
_atom_site_U_iso_or_equiv
_atom_site_adp_type
_atom_site_occupancy
_atom_site_site_symmetry_order
_atom_site_calc_flag
_atom_site_refinement_flags_posn
_atom_site_refinement_flags_adp
_atom_site_refinement_flags_occupancy
_atom_site_disorder_assembly
_atom_site_disorder_group
C1 C 0.5780(5) 0.1238(2) 0.6266(2) 0.0763(8) Uani 1 1 d . . . . .
H1 H 0.436757 0.083960 0.582296 0.092 Uiso 1 1 calc R U . . .
C2 C 0.6941(6) 0.0803(3) 0.6780(2) 0.0893(9) Uani 1 1 d . . . . .
H2 H 0.627728 0.010045 0.668476 0.107 Uiso 1 1 calc R U . . .
C3 C 0.9061(7) 0.1380(3) 0.7431(2) 0.0938(10) Uani 1 1 d . . . . .
H3 H 0.981533 0.105954 0.775787 0.113 Uiso 1 1 calc R U . . .
C4 C 1.0056(6) 0.2424(3) 0.75982(19) 0.0892(10) Uani 1 1 d . . . . .
H4 H 1.147867 0.281255 0.803827 0.107 Uiso 1 1 calc R U . . .
C5 C 1.1414(7) 0.4829(3) 0.7545(3) 0.1027(11) Uani 1 1 d . . . . .
H5 H 1.261662 0.484473 0.799569 0.123 Uiso 1 1 calc R U . . .
C6 C 1.1478(8) 0.5709(3) 0.7349(3) 0.1190(13) Uani 1 1 d . . . . .
H6 H 1.274680 0.632035 0.766527 0.143 Uiso 1 1 calc R U . . .
C7 C 0.9688(8) 0.5695(3) 0.6690(3) 0.1163(13) Uani 1 1 d . . . . .
H7 H 0.975998 0.630416 0.657838 0.140 Uiso 1 1 calc R U . . .
C8 C 0.7783(7) 0.4799(3) 0.6189(3) 0.1040(11) Uani 1 1 d . . . . .
H8 H 0.657103 0.479625 0.574919 0.125 Uiso 1 1 calc R U . . .
N9 N 0.6064(4) 0.29060(18) 0.59881(15) 0.0736(6) Uani 1 1 d . . . . .
C10 C 0.6794(5) 0.2288(2) 0.64338(17) 0.0663(7) Uani 1 1 d . . . . .
C11 C 0.8916(5) 0.2897(2) 0.71019(18) 0.0720(7) Uani 1 1 d . . . . .
C12 C 0.9528(6) 0.3922(2) 0.7061(2) 0.0778(8) Uani 1 1 d . . . . .
C13 C 0.7760(6) 0.3901(2) 0.6374(2) 0.0794(8) Uani 1 1 d . . . . .
C14 C 0.4339(5) 0.2496(2) 0.51345(19) 0.0702(7) Uani 1 1 d . . . . .
C15 C 0.5116(5) 0.2650(2) 0.4313(2) 0.0814(8) Uani 1 1 d . . . . .
H15 H 0.672621 0.303468 0.433100 0.098 Uiso 1 1 calc R U . . .
C16 C 0.3468(6) 0.2226(3) 0.3468(2) 0.0830(9) Uani 1 1 d . . . . .
H16 H 0.398105 0.233868 0.292381 0.100 Uiso 1 1 calc R U . . .
C17 C 0.1074(5) 0.1637(2) 0.3417(2) 0.0731(8) Uani 1 1 d . . . . .
C18 C 0.0343(5) 0.1481(2) 0.42468(19) 0.0726(7) Uani 1 1 d . . . . .
H18 H -0.125376 0.108597 0.422959 0.087 Uiso 1 1 calc R U . . .
C19 C 0.1975(5) 0.1908(2) 0.50879(19) 0.0709(7) Uani 1 1 d . . . . .
H19 H 0.146810 0.179668 0.563313 0.085 Uiso 1 1 calc R U . . .
C20 C -0.0591(5) 0.1197(2) 0.2529(2) 0.0773(8) Uani 1 1 d . . . . .
C21 C -0.1922(6) 0.0856(2) 0.1792(2) 0.0792(8) Uani 1 1 d . . . . .
C22 C -0.3467(6) 0.0434(2) 0.08835(19) 0.0742(7) Uani 1 1 d . . . . .
C23 C -0.2764(6) 0.0780(2) 0.0153(2) 0.0759(8) Uani 1 1 d . . . . .
C24 C -0.4327(6) 0.0332(2) -0.0713(2) 0.0795(8) Uani 1 1 d . . . . .
H24 H -0.388180 0.055279 -0.120451 0.095 Uiso 1 1 calc R U . . .
C25 C -0.0407(6) 0.1603(3) 0.0307(2) 0.0991(10) Uani 1 1 d . . . . .
H25A H -0.015093 0.169149 -0.028774 0.149 Uiso 1 1 calc R U . . .
H25B H 0.099650 0.137030 0.047949 0.149 Uiso 1 1 calc R U . . .
H25C H -0.055477 0.227723 0.082972 0.149 Uiso 1 1 calc R U . . .
Cl1 Cl 0.523(2) 0.6694(8) -0.0001(8) 0.116(3) Uani 0.25 1 d . U P A -1
C31 C 0.510(6) 0.549(2) 0.002(2) 0.098(3) Uani 0.25 1 d . U P A -1
C32 C 0.370(7) 0.523(5) 0.061(3) 0.102(3) Uani 0.25 1 d . U P A -1
H32 H 0.317312 0.576172 0.114327 0.122 Uiso 0.25 1 calc R U P A -1
C33 C 0.307(6) 0.427(3) 0.045(2) 0.103(3) Uani 0.25 1 d . U P A -1
H33 H 0.162613 0.393477 0.061121 0.123 Uiso 0.25 1 calc R U P A -1
C34 C 0.513(6) 0.380(3) -0.007(2) 0.103(3) Uani 0.25 1 d . U P A -1
H34 H 0.524697 0.313094 -0.009959 0.124 Uiso 0.25 1 calc R U P A -1
C35 C 0.669(5) 0.421(3) -0.045(2) 0.106(3) Uani 0.25 1 d . U P A -1
H35 H 0.793750 0.383913 -0.073636 0.127 Uiso 0.25 1 calc R U P A -1
C36 C 0.673(11) 0.483(6) -0.047(5) 0.103(3) Uani 0.25 1 d . U P A -1
H36 H 0.789035 0.505127 -0.083975 0.124 Uiso 0.25 1 calc R U P A -1
Cl1B Cl 0.460(2) 0.6997(9) 0.0266(10) 0.130(3) Uani 0.25 1 d . U P B -2
C31B C 0.471(7) 0.569(3) 0.017(3) 0.100(3) Uani 0.25 1 d . U P B -2
C32B C 0.293(8) 0.531(4) 0.059(3) 0.103(3) Uani 0.25 1 d . U P B -2
H32B H 0.162234 0.565879 0.083547 0.123 Uiso 0.25 1 calc R U P B -2
C33B C 0.314(6) 0.421(2) 0.0681(19) 0.104(3) Uani 0.25 1 d . U P B -2
H33B H 0.233053 0.407851 0.117585 0.124 Uiso 0.25 1 calc R U P B -2
C34B C 0.409(5) 0.364(3) 0.024(2) 0.104(3) Uani 0.25 1 d . U P B -2
H34B H 0.366984 0.297156 0.024615 0.124 Uiso 0.25 1 calc R U P B -2
C35B C 0.615(5) 0.377(2) -0.045(2) 0.103(3) Uani 0.25 1 d . U P B -2
H35B H 0.700577 0.324249 -0.082647 0.124 Uiso 0.25 1 calc R U P B -2
C36B C 0.664(8) 0.518(2) -0.038(3) 0.102(3) Uani 0.25 1 d . U P B -2
H36B H 0.789426 0.549049 -0.065733 0.122 Uiso 0.25 1 calc R U P B -2

loop_
_atom_site_aniso_label
_atom_site_aniso_U_11
_atom_site_aniso_U_22
_atom_site_aniso_U_33
_atom_site_aniso_U_23
_atom_site_aniso_U_13
_atom_site_aniso_U_12
C1 0.0838(18) 0.0743(19) 0.0727(17) 0.0318(15) 0.0014(14) 0.0207(15)
C2 0.103(2) 0.097(2) 0.0796(19) 0.0459(18) 0.0049(17) 0.0286(19)
C3 0.112(3) 0.113(3) 0.077(2) 0.0530(19) 0.0071(18) 0.044(2)
C4 0.093(2) 0.119(3) 0.0556(16) 0.0336(17) -0.0001(15) 0.034(2)
C5 0.098(2) 0.095(3) 0.089(2) 0.021(2) -0.0032(18) 0.005(2)
C6 0.114(3) 0.093(3) 0.123(3) 0.028(2) 0.010(3) 0.002(2)
C7 0.126(3) 0.079(2) 0.141(3) 0.047(2) 0.021(3) 0.016(2)
C8 0.110(3) 0.086(2) 0.124(3) 0.050(2) 0.009(2) 0.026(2)
N9 0.0753(14) 0.0747(15) 0.0727(14) 0.0330(12) -0.0058(11) 0.0176(12)
C10 0.0760(16) 0.0732(18) 0.0495(13) 0.0221(12) 0.0056(12) 0.0255(14)
C11 0.0784(17) 0.0820(19) 0.0513(13) 0.0216(13) 0.0057(12) 0.0235(15)
C12 0.0769(17) 0.080(2) 0.0624(16) 0.0177(14) 0.0015(14) 0.0149(15)
C13 0.0819(19) 0.0723(19) 0.0818(19) 0.0310(16) 0.0072(15) 0.0160(15)
C14 0.0721(16) 0.0781(19) 0.0692(16) 0.0360(14) 0.0037(13) 0.0256(14)
C15 0.0703(17) 0.101(2) 0.092(2) 0.0575(18) 0.0046(15) 0.0203(16)
C16 0.0851(19) 0.109(2) 0.0772(18) 0.0575(18) 0.0109(15) 0.0285(18)
C17 0.0789(18) 0.0812(19) 0.0686(16) 0.0357(15) 0.0031(14) 0.0299(15)
C18 0.0673(15) 0.087(2) 0.0678(16) 0.0344(14) 0.0040(13) 0.0220(14)
C19 0.0716(16) 0.0834(19) 0.0642(15) 0.0342(14) 0.0080(13) 0.0248(14)
C20 0.0841(19) 0.086(2) 0.0702(17) 0.0384(15) 0.0041(15) 0.0245(16)
C21 0.0898(19) 0.087(2) 0.0644(16) 0.0332(15) 0.0018(15) 0.0250(16)
C22 0.0871(19) 0.0801(19) 0.0571(15) 0.0291(13) 0.0009(13) 0.0222(16)
C23 0.0845(18) 0.0806(19) 0.0649(16) 0.0328(14) 0.0060(14) 0.0186(15)
C24 0.097(2) 0.090(2) 0.0594(15) 0.0386(15) 0.0056(15) 0.0213(17)
C25 0.105(2) 0.103(2) 0.084(2) 0.0423(19) 0.0026(18) 0.005(2)
Cl1 0.102(6) 0.115(7) 0.119(7) 0.044(6) 0.008(4) 0.012(4)
C31 0.075(6) 0.113(7) 0.095(6) 0.036(5) 0.003(4) 0.013(5)
C32 0.081(6) 0.112(6) 0.098(6) 0.034(5) 0.012(5) 0.014(5)
C33 0.083(5) 0.112(6) 0.099(7) 0.035(6) 0.013(5) 0.015(5)
C34 0.083(5) 0.110(7) 0.102(6) 0.033(6) 0.012(5) 0.014(5)
C35 0.083(6) 0.112(7) 0.105(6) 0.031(6) 0.015(4) 0.013(5)
C36 0.079(6) 0.114(7) 0.100(6) 0.034(6) 0.012(4) 0.011(5)
Cl1B 0.114(6) 0.119(6) 0.158(8) 0.058(5) 0.009(4) 0.032(3)
C31B 0.079(6) 0.111(6) 0.098(6) 0.037(5) 0.006(4) 0.015(4)
C32B 0.080(6) 0.113(6) 0.099(6) 0.033(6) 0.010(5) 0.013(5)
C33B 0.083(5) 0.112(6) 0.100(7) 0.034(5) 0.015(5) 0.013(5)
C34B 0.082(6) 0.111(7) 0.103(6) 0.034(6) 0.015(5) 0.013(5)
C35B 0.081(6) 0.109(7) 0.105(6) 0.035(6) 0.016(4) 0.012(5)
C36B 0.080(6) 0.110(7) 0.101(6) 0.035(6) 0.013(4) 0.012(5)

loop_
_atom_type_symbol
_atom_type_description
_atom_type_scat_dispersion_real
_atom_type_scat_dispersion_imag
_atom_type_scat_source
C C 0.0181 0.0091 'International Tables Vol C Tables 4.2.6.8 and 6.1.1.4'
H H 0.0000 0.0000 'International Tables Vol C Tables 4.2.6.8 and 6.1.1.4'
N N 0.0311 0.0180 'International Tables Vol C Tables 4.2.6.8 and 6.1.1.4'
Cl Cl 0.3639 0.7018 'International Tables Vol C Tables 4.2.6.8 and 6.1.1.4'

loop_
_geom_angle_atom_site_label_1
_geom_angle_atom_site_label_2
_geom_angle_atom_site_label_3
_geom_angle
_geom_angle_site_symmetry_1
_geom_angle_site_symmetry_3
C2 C1 C10 117.6(3) . .
C2 C1 H1 121.2 . .
C10 C1 H1 121.2 . .
C1 C2 C3 121.9(3) . .
C1 C2 H2 119.0 . .
C3 C2 H2 119.0 . .
C4 C3 C2 120.3(3) . .
C4 C3 H3 119.9 . .
C2 C3 H3 119.9 . .
C3 C4 C11 119.5(3) . .
C3 C4 H4 120.3 . .
C11 C4 H4 120.3 . .
C6 C5 C12 118.9(4) . .
C6 C5 H5 120.6 . .
C12 C5 H5 120.6 . .
C5 C6 C7 120.8(4) . .
C5 C6 H6 119.6 . .
C7 C6 H6 119.6 . .
C6 C7 C8 121.8(4) . .
C6 C7 H7 119.1 . .
C8 C7 H7 119.1 . .
C7 C8 C13 117.1(4) . .
C7 C8 H8 121.4 . .
C13 C8 H8 121.4 . .
C13 N9 C10 107.5(2) . .
C13 N9 C14 125.7(2) . .
C10 N9 C14 125.1(2) . .
C1 C10 C11 121.7(3) . .
C1 C10 N9 129.3(2) . .
C11 C10 N9 109.0(2) . .
C4 C11 C10 119.1(3) . .
C4 C11 C12 133.7(3) . .
C10 C11 C12 107.1(2) . .
C5 C12 C13 120.1(3) . .
C5 C12 C11 132.8(3) . .
C13 C12 C11 107.1(3) . .
C8 C13 C12 121.2(3) . .
C8 C13 N9 129.4(3) . .
C12 C13 N9 109.3(3) . .
C19 C14 C15 119.5(3) . .
C19 C14 N9 121.3(2) . .
C15 C14 N9 119.1(3) . .
C16 C15 C14 119.4(3) . .
C16 C15 H15 120.3 . .
C14 C15 H15 120.3 . .
C17 C16 C15 121.4(3) . .
C17 C16 H16 119.3 . .
C15 C16 H16 119.3 . .
C16 C17 C18 118.3(3) . .
C16 C17 C20 120.3(3) . .
C18 C17 C20 121.5(3) . .
C19 C18 C17 120.3(3) . .
C19 C18 H18 119.8 . .
C17 C18 H18 119.8 . .
C14 C19 C18 121.1(3) . .
C14 C19 H19 119.5 . .
C18 C19 H19 119.5 . .
C21 C20 C17 178.2(3) . .
C20 C21 C22 178.2(3) . .
C24 C22 C23 119.4(2) 2_455 .
C24 C22 C21 120.1(3) 2_455 .
C23 C22 C21 120.5(3) . .
C24 C23 C22 117.6(3) . .
C24 C23 C25 121.4(3) . .
C22 C23 C25 121.0(3) . .
C23 C24 C22 123.0(3) . 2_455
C23 C24 H24 118.5 . .
C22 C24 H24 118.5 2_455 .
C23 C25 H25A 109.5 . .
C23 C25 H25B 109.5 . .
H25A C25 H25B 109.5 . .
C23 C25 H25C 109.5 . .
H25A C25 H25C 109.5 . .
H25B C25 H25C 109.5 . .
C32 C31 C36 119(6) . .
C32 C31 Cl1 119(4) . .
C36 C31 Cl1 121(4) . .
C32 C31 C35 97(4) . .
C36 C31 C35 22(3) . .
Cl1 C31 C35 143(2) . .
C33 C32 C31 119(5) . .
C33 C32 H32 120.5 . .
C31 C32 H32 120.5 . .
C32 C33 C34 104(3) . .
C32 C33 H33 128.0 . .
C34 C33 H33 128.0 . .
C35 C34 C33 125(4) . .
C35 C34 C36 23(3) . .
C33 C34 C36 102(3) . .
C35 C34 H34 117.4 . .
C33 C34 H34 117.4 . .
C36 C34 H34 140.2 . .
C36 C35 C34 125(7) . .
C36 C35 C31 36(5) . .
C34 C35 C31 89(3) . .
C36 C35 H35 117.5 . .
C34 C35 H35 117.5 . .
C31 C35 H35 153.5 . .
C35 C36 C31 121(8) . .
C35 C36 C34 32(4) . .
C31 C36 C34 89(4) . .
C35 C36 H36 119.4 . .
C31 C36 H36 119.4 . .
C34 C36 H36 151.1 . .
C32B C31B C36B 129(4) . .
C32B C31B Cl1B 113(3) . .
C36B C31B Cl1B 117(4) . .
C31B C32B C33B 117(3) . .
C31B C32B H32B 121.7 . .
C33B C32B H32B 121.7 . .
C34B C33B C32B 126(3) . .
C34B C33B H33B 117.2 . .
C32B C33B H33B 117.2 . .
C33B C34B C35B 128(4) . .
C33B C34B H34B 115.9 . .
C35B C34B H34B 115.9 . .
C34B C35B C36B 109(3) . .
C34B C35B H35B 125.6 . .
C36B C35B H35B 125.6 . .
C31B C36B C35B 108(4) . .
C31B C36B H36B 126.0 . .
C35B C36B H36B 126.0 . .

loop_
_geom_bond_atom_site_label_1
_geom_bond_atom_site_label_2
_geom_bond_distance
_geom_bond_site_symmetry_2
C1 C2 1.380(4) .
C1 C10 1.382(4) .
C1 H1 0.9300 .
C2 C3 1.383(4) .
C2 H2 0.9300 .
C3 C4 1.372(4) .
C3 H3 0.9300 .
C4 C11 1.396(4) .
C4 H4 0.9300 .
C5 C6 1.377(5) .
C5 C12 1.385(4) .
C5 H5 0.9300 .
C6 C7 1.378(5) .
C6 H6 0.9300 .
C7 C8 1.385(5) .
C7 H7 0.9300 .
C8 C13 1.395(4) .
C8 H8 0.9300 .
N9 C13 1.398(3) .
N9 C10 1.404(3) .
N9 C14 1.422(3) .
C10 C11 1.401(3) .
C11 C12 1.437(4) .
C12 C13 1.396(4) .
C14 C19 1.372(4) .
C14 C15 1.395(4) .
C15 C16 1.386(4) .
C15 H15 0.9300 .
C16 C17 1.385(4) .
C16 H16 0.9300 .
C17 C18 1.400(3) .
C17 C20 1.437(3) .
C18 C19 1.377(3) .
C18 H18 0.9300 .
C19 H19 0.9300 .
C20 C21 1.182(4) .
C21 C22 1.429(3) .
C22 C24 1.390(4) 2_455
C22 C23 1.402(4) .
C23 C24 1.382(4) .
C23 C25 1.495(4) .
C24 H24 0.9300 .
C25 H25A 0.9600 .
C25 H25B 0.9600 .
C25 H25C 0.9600 .
Cl1 C31 1.69(3) .
C31 C32 1.28(6) .
C31 C36 1.39(7) .
C31 C35 2.00(5) .
C32 C33 1.24(7) .
C32 H32 0.9300 .
C33 C34 1.47(6) .
C33 H33 0.9300 .
C34 C35 1.22(4) .
C34 C36 1.87(8) .
C34 H34 0.9300 .
C35 C36 0.89(7) .
C35 H35 0.9300 .
C36 H36 0.9300 .
Cl1B C31B 1.79(4) .
C31B C32B 1.31(6) .
C31B C36B 1.44(5) .
C32B C33B 1.63(6) .
C32B H32B 0.9300 .
C33B C34B 1.03(5) .
C33B H33B 0.9300 .
C34B C35B 1.56(4) .
C34B H34B 0.9300 .
C35B C36B 1.90(4) .
C35B H35B 0.9300 .
C36B H36B 0.9300 .

loop_
_geom_torsion_atom_site_label_1
_geom_torsion_atom_site_label_2
_geom_torsion_atom_site_label_3
_geom_torsion_atom_site_label_4
_geom_torsion
_geom_torsion_site_symmetry_1
_geom_torsion_site_symmetry_4
C10 C1 C2 C3 -0.8(5) . .
C1 C2 C3 C4 1.1(5) . .
C2 C3 C4 C11 -0.2(5) . .
C12 C5 C6 C7 0.7(6) . .
C5 C6 C7 C8 -1.0(6) . .
C6 C7 C8 C13 -0.5(6) . .
C2 C1 C10 C11 -0.2(4) . .
C2 C1 C10 N9 177.1(3) . .
C13 N9 C10 C1 -176.9(3) . .
C14 N9 C10 C1 -11.3(4) . .
C13 N9 C10 C11 0.6(3) . .
C14 N9 C10 C11 166.3(2) . .
C3 C4 C11 C10 -0.8(4) . .
C3 C4 C11 C12 -175.9(3) . .
C1 C10 C11 C4 1.0(4) . .
N9 C10 C11 C4 -176.8(2) . .
C1 C10 C11 C12 177.3(2) . .
N9 C10 C11 C12 -0.5(3) . .
C6 C5 C12 C13 1.1(5) . .
C6 C5 C12 C11 -179.2(3) . .
C4 C11 C12 C5 -4.1(6) . .
C10 C11 C12 C5 -179.6(3) . .
C4 C11 C12 C13 175.7(3) . .
C10 C11 C12 C13 0.2(3) . .
C7 C8 C13 C12 2.3(5) . .
C7 C8 C13 N9 179.1(3) . .
C5 C12 C13 C8 -2.7(5) . .
C11 C12 C13 C8 177.6(3) . .
C5 C12 C13 N9 180.0(3) . .
C11 C12 C13 N9 0.2(3) . .
C10 N9 C13 C8 -177.6(3) . .
C14 N9 C13 C8 16.9(5) . .
C10 N9 C13 C12 -0.5(3) . .
C14 N9 C13 C12 -166.1(2) . .
C13 N9 C14 C19 -142.8(3) . .
C10 N9 C14 C19 54.1(4) . .
C13 N9 C14 C15 40.5(4) . .
C10 N9 C14 C15 -122.6(3) . .
C19 C14 C15 C16 1.4(4) . .
N9 C14 C15 C16 178.1(2) . .
C14 C15 C16 C17 -1.0(5) . .
C15 C16 C17 C18 0.2(4) . .
C15 C16 C17 C20 -179.4(3) . .
C16 C17 C18 C19 0.2(4) . .
C20 C17 C18 C19 179.8(2) . .
C15 C14 C19 C18 -1.0(4) . .
N9 C14 C19 C18 -177.7(2) . .
C17 C18 C19 C14 0.2(4) . .
C24 C22 C23 C24 -0.1(5) 2_455 .
C21 C22 C23 C24 179.3(2) . .
C24 C22 C23 C25 179.9(3) 2_455 .
C21 C22 C23 C25 -0.7(5) . .
C22 C23 C24 C22 0.1(5) . 2_455
C25 C23 C24 C22 -179.9(3) . 2_455
C36 C31 C32 C33 -28(6) . .
Cl1 C31 C32 C33 161(3) . .
C35 C31 C32 C33 -25(4) . .
C31 C32 C33 C34 28(4) . .
C32 C33 C34 C35 -17(4) . .
C32 C33 C34 C36 -17(3) . .
C33 C34 C35 C36 -2(7) . .
C33 C34 C35 C31 2(3) . .
C36 C34 C35 C31 4(5) . .
C34 C35 C36 C31 7(9) . .
C31 C35 C36 C34 -7(9) . .
C32 C31 C36 C35 7(9) . .
Cl1 C31 C36 C35 178(5) . .
C32 C31 C36 C34 11(5) . .
Cl1 C31 C36 C34 -178(2) . .
C35 C31 C36 C34 3(5) . .
C33 C34 C36 C35 179(6) . .
C35 C34 C36 C31 -174(8) . .
C33 C34 C36 C31 4(3) . .
C36B C31B C32B C33B 11(6) . .
Cl1B C31B C32B C33B -171(2) . .
C31B C32B C33B C34B -23(6) . .
C32B C33B C34B C35B 18(6) . .
C33B C34B C35B C36B -2(5) . .
C32B C31B C36B C35B 2(5) . .
Cl1B C31B C36B C35B -176(2) . .
